data_7005154
loop_
_publ_author_name
'Tschirschwitz, Steffen'
'L\"onnecke, Peter'
'Hey-Hawkins, Evamarie'

_publ_section_title
;
 Aminoalkylferrocenyldichlorophosphanes: facile synthesis of versatile
 chiral starting materials.
;
_journal_issue 14
_journal_name_full 'Dalton transactions (Cambridge, England : 2003)'
_journal_page_first 1377
_journal_page_last 1382
_journal_paper_doi 10.1039/b617257a
_journal_year 2007
_chemical_formula_sum 'C14 H18 Cl2 Fe N P'
_chemical_formula_weight 358.01
_chemical_name_systematic
;
?
;
_space_group_IT_number 19
_symmetry_cell_setting orthorhombic
_symmetry_space_group_name_Hall 'P 2ac 2ab'
_symmetry_space_group_name_H-M 'P 21 21 21'
_atom_sites_solution_hydrogens geom
_atom_sites_solution_primary direct
_atom_sites_solution_secondary difmap
_audit_creation_method SHELXL-97
_cell_angle_alpha 90.00
_cell_angle_beta 90.00
_cell_angle_gamma 90.00
_cell_formula_units_Z 4
_cell_length_a 8.2995(12)
_cell_length_b 11.9091(16)
_cell_length_c 15.662(2)
_cell_measurement_reflns_used 4404
_cell_measurement_temperature 213(2)
_cell_measurement_theta_max 28.29
_cell_measurement_theta_min 2.60
_cell_volume 1548.0(4)
_computing_cell_refinement 'Bruker SAINT'
_computing_data_collection 'Bruker SMART'
_computing_data_reduction 'Bruker SAINT'
_computing_molecular_graphics 'ORTEP3 for Windows (L. J. Farrugia, 1997)'
_computing_publication_material 'WINGX (L.J. Farrugia,1999)'
_computing_structure_refinement 'SHELXL-97 (Sheldrick, 1997)'
_computing_structure_solution 'SIR92 (Giacovazzo 1993)'
_diffrn_ambient_temperature 213(2)
_diffrn_measured_fraction_theta_full 0.960
_diffrn_measured_fraction_theta_max 0.960
_diffrn_measurement_device_type 'Bruker CCD area detector'
_diffrn_measurement_method '\F and \W scans'
_diffrn_radiation_monochromator graphite
_diffrn_radiation_source 'fine-focus sealed tube'
_diffrn_radiation_type MoK\a
_diffrn_radiation_wavelength 0.71073
_diffrn_reflns_av_R_equivalents 0.0204
_diffrn_reflns_av_sigmaI/netI 0.0171
_diffrn_reflns_limit_h_max 11
_diffrn_reflns_limit_h_min -9
_diffrn_reflns_limit_k_max 15
_diffrn_reflns_limit_k_min -15
_diffrn_reflns_limit_l_max 18
_diffrn_reflns_limit_l_min -20
_diffrn_reflns_number 11360
_diffrn_reflns_theta_full 28.33
_diffrn_reflns_theta_max 28.33
_diffrn_reflns_theta_min 2.15
_exptl_absorpt_coefficient_mu 1.408
_exptl_absorpt_correction_type multi-scan
_exptl_crystal_colour orange
_exptl_crystal_density_diffrn 1.536
_exptl_crystal_density_method 'not measured'
_exptl_crystal_description 'small plate'
_exptl_crystal_F_000 736
_exptl_crystal_size_max 0.50
_exptl_crystal_size_mid 0.50
_exptl_crystal_size_min 0.15
_refine_diff_density_max 0.176
_refine_diff_density_min -0.308
_refine_diff_density_rms 0.065
_refine_ls_abs_structure_details 'Flack H D (1983), Acta Cryst. A39, 876-881'
_refine_ls_abs_structure_Flack -0.010(11)
_refine_ls_extinction_method none
_refine_ls_goodness_of_fit_ref 1.060
_refine_ls_hydrogen_treatment refall
_refine_ls_matrix_type full
_refine_ls_number_parameters 244
_refine_ls_number_reflns 3683
_refine_ls_number_restraints 0
_refine_ls_restrained_S_all 1.060
_refine_ls_R_factor_all 0.0258
_refine_ls_R_factor_gt 0.0234
_refine_ls_shift/su_max 0.001
_refine_ls_shift/su_mean 0.000
_refine_ls_structure_factor_coef Fsqd
_refine_ls_weighting_details 'calc w=1/[\s^2^(Fo^2^)+(0.0405P)^2^+0.0399P] where P=(Fo^2^+2Fc^2^)/3'
_refine_ls_weighting_scheme calc
_refine_ls_wR_factor_gt 0.0570
_refine_ls_wR_factor_ref 0.0583
_reflns_number_gt 3509
_reflns_number_total 3683
_reflns_threshold_expression >2sigma(I)
_cod_data_source_file b617257a.txt
_cod_data_source_block c2252fin
_cod_depositor_comments
;
The following automatic conversions were performed:
'_symmetry_cell_setting' value 'Orthorhombic' changed to 'orthorhombic'
according to '/home/saulius/struct/CIF-dictionaries/cif_core.dic'
dictionary named 'cif_core.dic' version 2.4.1 from 2010-06-29.

Automatic conversion script
Id: cif_fix_enum 1527 2010-12-29 10:47:43Z saulius 
;
_cod_original_sg_symbol_H-M P2(1)2(1)2(1)
_cod_database_code 7005154

loop_
_symmetry_equiv_pos_as_xyz
'x, y, z'
'-x+1/2, -y, z+1/2'
'-x, y+1/2, -z+1/2'
'x+1/2, -y+1/2, -z'

loop_
_atom_site_label
_atom_site_type_symbol
_atom_site_fract_x
_atom_site_fract_y
_atom_site_fract_z
_atom_site_U_iso_or_equiv
_atom_site_adp_type
_atom_site_occupancy
_atom_site_symmetry_multiplicity
_atom_site_calc_flag
_atom_site_refinement_flags
_atom_site_disorder_assembly
_atom_site_disorder_group
Fe1 Fe 0.08987(3) 0.112663(18) 0.633400(14) 0.02716(7) Uani 1 1 d . . .
Cl1 Cl -0.19960(6) 0.04983(5) 0.82237(4) 0.04989(13) Uani 1 1 d . . .
Cl2 Cl 0.09186(8) 0.04808(5) 0.94788(3) 0.05057(13) Uani 1 1 d . . .
P1 P 0.01954(6) 0.14310(4) 0.84292(3) 0.03436(11) Uani 1 1 d . . .
N1 N 0.29758(19) 0.23792(13) 0.85265(10) 0.0347(3) Uani 1 1 d . . .
C1 C 0.1322(2) 0.07892(13) 0.75880(11) 0.0275(3) Uani 1 1 d . . .
C2 C 0.2656(2) 0.13875(14) 0.72177(11) 0.0298(3) Uani 1 1 d . . .
C3 C 0.3274(2) 0.07293(17) 0.65385(12) 0.0370(4) Uani 1 1 d . . .
C4 C 0.2324(2) -0.02679(16) 0.64826(12) 0.0372(4) Uani 1 1 d . . .
C5 C 0.1127(2) -0.02369(13) 0.71228(11) 0.0316(4) Uani 1 1 d . . .
C6 C -0.0794(3) 0.23677(16) 0.62178(13) 0.0446(5) Uani 1 1 d . . .
C7 C 0.0568(3) 0.26094(18) 0.56988(16) 0.0517(6) Uani 1 1 d . . .
C8 C 0.0745(3) 0.1720(2) 0.51120(13) 0.0502(5) Uani 1 1 d . . .
C9 C -0.0503(3) 0.09320(17) 0.52646(12) 0.0419(5) Uani 1 1 d . . .
C10 C -0.1447(2) 0.13297(16) 0.59478(13) 0.0377(4) Uani 1 1 d . . .
C11 C 0.3168(2) 0.25047(15) 0.75886(12) 0.0352(4) Uani 1 1 d . . .
C12 C 0.4813(3) 0.2892(3) 0.72745(17) 0.0558(6) Uani 1 1 d . . .
C13 C 0.2802(3) 0.3462(2) 0.89594(17) 0.0501(5) Uani 1 1 d . . .
C14 C 0.4266(3) 0.17184(19) 0.89144(14) 0.0450(5) Uani 1 1 d . . .
H3 H 0.407(3) 0.0908(19) 0.6219(14) 0.038(6) Uiso 1 1 d . . .
H4 H 0.241(3) -0.080(2) 0.6091(17) 0.049(7) Uiso 1 1 d . . .
H5 H 0.035(3) -0.0789(17) 0.7234(14) 0.032(5) Uiso 1 1 d . . .
H6 H -0.105(4) 0.283(3) 0.663(2) 0.083(10) Uiso 1 1 d . . .
H7 H 0.130(3) 0.321(2) 0.5761(16) 0.054(7) Uiso 1 1 d . . .
H8 H 0.159(4) 0.158(2) 0.4673(18) 0.061(8) Uiso 1 1 d . . .
H9 H -0.071(3) 0.022(2) 0.4965(16) 0.050(7) Uiso 1 1 d . . .
H10 H -0.246(3) 0.1049(19) 0.6169(14) 0.035(6) Uiso 1 1 d . . .
H11 H 0.230(3) 0.3032(18) 0.7461(14) 0.034(5) Uiso 1 1 d . . .
H12A H 0.477(4) 0.303(3) 0.669(2) 0.087(11) Uiso 1 1 d . . .
H12B H 0.558(4) 0.233(3) 0.733(2) 0.079(11) Uiso 1 1 d . . .
H12C H 0.509(4) 0.352(3) 0.757(2) 0.079(10) Uiso 1 1 d . . .
H13A H 0.180(3) 0.389(2) 0.8783(17) 0.055(7) Uiso 1 1 d . . .
H13B H 0.379(4) 0.390(2) 0.896(2) 0.071(9) Uiso 1 1 d . . .
H13C H 0.257(3) 0.337(2) 0.954(2) 0.065(9) Uiso 1 1 d . . .
H14A H 0.528(3) 0.214(2) 0.8826(17) 0.058(8) Uiso 1 1 d . . .
H14B H 0.440(3) 0.101(2) 0.8599(15) 0.046(6) Uiso 1 1 d . . .
H14C H 0.402(4) 0.159(2) 0.9502(18) 0.060(7) Uiso 1 1 d . . .

loop_
_atom_site_aniso_label
_atom_site_aniso_U_11
_atom_site_aniso_U_22
_atom_site_aniso_U_33
_atom_site_aniso_U_23
_atom_site_aniso_U_13
_atom_site_aniso_U_12
Fe1 0.03074(12) 0.02932(11) 0.02141(11) 0.00289(8) -0.00268(10) 0.00174(9)
Cl1 0.0343(2) 0.0619(3) 0.0534(3) 0.0053(3) 0.0086(2) -0.0008(2)
Cl2 0.0685(3) 0.0588(3) 0.0244(2) 0.00869(18) 0.0004(2) -0.0004(3)
P1 0.0378(2) 0.0365(2) 0.0288(2) 0.00005(17) 0.00432(18) 0.00925(18)
N1 0.0367(8) 0.0377(7) 0.0297(8) -0.0029(6) -0.0077(7) 0.0071(6)
C1 0.0295(9) 0.0303(7) 0.0226(8) 0.0030(6) -0.0015(6) 0.0051(6)
C2 0.0294(8) 0.0365(8) 0.0235(8) 0.0029(6) -0.0035(6) 0.0018(6)
C3 0.0319(10) 0.0494(10) 0.0296(9) 0.0016(8) 0.0026(8) 0.0088(7)
C4 0.0439(10) 0.0404(9) 0.0273(9) -0.0034(7) -0.0028(8) 0.0122(7)
C5 0.0374(10) 0.0298(8) 0.0276(8) 0.0035(6) -0.0050(8) 0.0059(7)
C6 0.0561(12) 0.0339(9) 0.0438(11) -0.0016(7) -0.0186(10) 0.0136(8)
C7 0.0596(14) 0.0389(10) 0.0566(13) 0.0189(10) -0.0246(11) -0.0105(9)
C8 0.0509(12) 0.0689(14) 0.0309(10) 0.0205(9) -0.0050(10) 0.0002(11)
C9 0.0518(12) 0.0430(10) 0.0309(9) -0.0017(8) -0.0146(9) 0.0045(8)
C10 0.0359(9) 0.0398(9) 0.0373(10) 0.0074(8) -0.0104(8) 0.0018(7)
C11 0.0376(10) 0.0373(9) 0.0306(9) 0.0031(7) -0.0062(8) -0.0034(8)
C12 0.0501(14) 0.0710(16) 0.0463(13) 0.0046(12) -0.0028(11) -0.0249(12)
C13 0.0553(14) 0.0463(11) 0.0488(13) -0.0156(10) -0.0140(11) 0.0074(10)
C14 0.0407(11) 0.0574(12) 0.0369(10) 0.0009(9) -0.0101(9) 0.0117(9)

loop_
_atom_type_symbol
_atom_type_description
_atom_type_scat_dispersion_real
_atom_type_scat_dispersion_imag
_atom_type_scat_source
Fe Fe 0.3463 0.8444 'International Tables Vol C Tables 4.2.6.8 and 6.1.1.4'
Cl Cl 0.1484 0.1585 'International Tables Vol C Tables 4.2.6.8 and 6.1.1.4'
P P 0.1023 0.0942 'International Tables Vol C Tables 4.2.6.8 and 6.1.1.4'
N N 0.0061 0.0033 'International Tables Vol C Tables 4.2.6.8 and 6.1.1.4'
C C 0.0033 0.0016 'International Tables Vol C Tables 4.2.6.8 and 6.1.1.4'
H H 0.0000 0.0000 'International Tables Vol C Tables 4.2.6.8 and 6.1.1.4'

loop_
_geom_angle_atom_site_label_1
_geom_angle_atom_site_label_2
_geom_angle_atom_site_label_3
_geom_angle
_geom_angle_site_symmetry_1
_geom_angle_site_symmetry_3
_geom_angle_publ_flag
C2 Fe1 C1 41.39(7) . . ?
C2 Fe1 C8 128.96(9) . . ?
C1 Fe1 C8 169.25(8) . . ?
C2 Fe1 C7 107.16(8) . . ?
C1 Fe1 C7 131.53(8) . . ?
C8 Fe1 C7 40.32(10) . . ?
C2 Fe1 C6 116.24(7) . . ?
C1 Fe1 C6 110.30(8) . . ?
C8 Fe1 C6 67.93(10) . . ?
C7 Fe1 C6 40.67(10) . . ?
C2 Fe1 C5 69.18(7) . . ?
C1 Fe1 C5 41.04(7) . . ?
C8 Fe1 C5 147.60(9) . . ?
C7 Fe1 C5 171.83(9) . . ?
C6 Fe1 C5 133.56(9) . . ?
C2 Fe1 C4 68.48(7) . . ?
C1 Fe1 C4 68.36(7) . . ?
C8 Fe1 C4 114.96(9) . . ?
C7 Fe1 C4 146.21(10) . . ?
C6 Fe1 C4 171.83(9) . . ?
C5 Fe1 C4 40.27(8) . . ?
C2 Fe1 C9 168.17(8) . . ?
C1 Fe1 C9 149.67(8) . . ?
C8 Fe1 C9 40.52(9) . . ?
C7 Fe1 C9 67.95(9) . . ?
C6 Fe1 C9 67.66(8) . . ?
C5 Fe1 C9 117.06(8) . . ?
C4 Fe1 C9 109.15(8) . . ?
C2 Fe1 C10 149.57(8) . . ?
C1 Fe1 C10 118.13(8) . . ?
C8 Fe1 C10 67.93(9) . . ?
C7 Fe1 C10 68.15(8) . . ?
C6 Fe1 C10 40.35(8) . . ?
C5 Fe1 C10 111.03(8) . . ?
C4 Fe1 C10 132.49(8) . . ?
C9 Fe1 C10 40.12(9) . . ?
C2 Fe1 C3 40.59(7) . . ?
C1 Fe1 C3 68.78(7) . . ?
C8 Fe1 C3 106.60(9) . . ?
C7 Fe1 C3 113.80(9) . . ?
C6 Fe1 C3 147.08(9) . . ?
C5 Fe1 C3 68.55(8) . . ?
C4 Fe1 C3 40.72(8) . . ?
C9 Fe1 C3 130.22(8) . . ?
C10 Fe1 C3 169.73(8) . . ?
C1 P1 Cl2 101.45(6) . . ?
C1 P1 Cl1 96.38(6) . . ?
Cl2 P1 Cl1 94.64(3) . . ?
C14 N1 C13 110.74(16) . . ?
C14 N1 C11 112.74(16) . . ?
C13 N1 C11 112.34(17) . . ?
C5 C1 C2 107.74(16) . . ?
C5 C1 P1 132.91(14) . . ?
C2 C1 P1 119.21(13) . . ?
C5 C1 Fe1 70.00(10) . . ?
C2 C1 Fe1 69.27(10) . . ?
P1 C1 Fe1 122.44(8) . . ?
C3 C2 C1 107.90(16) . . ?
C3 C2 C11 132.26(17) . . ?
C1 C2 C11 119.82(16) . . ?
C3 C2 Fe1 70.40(10) . . ?
C1 C2 Fe1 69.34(10) . . ?
C11 C2 Fe1 126.67(12) . . ?
C2 C3 C4 107.81(17) . . ?
C2 C3 Fe1 69.01(10) . . ?
C4 C3 Fe1 69.63(11) . . ?
C2 C3 H3 125.5(15) . . ?
C4 C3 H3 126.7(15) . . ?
Fe1 C3 H3 126.3(14) . . ?
C5 C4 C3 108.85(16) . . ?
C5 C4 Fe1 69.74(10) . . ?
C3 C4 Fe1 69.65(10) . . ?
C5 C4 H4 124.7(16) . . ?
C3 C4 H4 126.3(16) . . ?
Fe1 C4 H4 123.4(16) . . ?
C4 C5 C1 107.70(17) . . ?
C4 C5 Fe1 69.99(10) . . ?
C1 C5 Fe1 68.96(9) . . ?
C4 C5 H5 126.6(13) . . ?
C1 C5 H5 125.7(13) . . ?
Fe1 C5 H5 127.3(13) . . ?
C10 C6 C7 108.1(2) . . ?
C10 C6 Fe1 70.02(11) . . ?
C7 C6 Fe1 69.58(12) . . ?
C10 C6 H6 133(2) . . ?
C7 C6 H6 119(2) . . ?
Fe1 C6 H6 124(2) . . ?
C8 C7 C6 107.67(19) . . ?
C8 C7 Fe1 69.81(11) . . ?
C6 C7 Fe1 69.75(11) . . ?
C8 C7 H7 124.8(16) . . ?
C6 C7 H7 127.2(16) . . ?
Fe1 C7 H7 121.4(16) . . ?
C7 C8 C9 108.1(2) . . ?
C7 C8 Fe1 69.87(12) . . ?
C9 C8 Fe1 70.05(11) . . ?
C7 C8 H8 130.6(16) . . ?
C9 C8 H8 121.2(16) . . ?
Fe1 C8 H8 123.1(16) . . ?
C10 C9 C8 108.16(19) . . ?
C10 C9 Fe1 69.95(11) . . ?
C8 C9 Fe1 69.44(11) . . ?
C10 C9 H9 123.6(15) . . ?
C8 C9 H9 128.3(15) . . ?
Fe1 C9 H9 126.0(14) . . ?
C9 C10 C6 108.0(2) . . ?
C9 C10 Fe1 69.93(12) . . ?
C6 C10 Fe1 69.62(11) . . ?
C9 C10 H10 129.7(14) . . ?
C6 C10 H10 121.8(14) . . ?
Fe1 C10 H10 132.5(13) . . ?
N1 C11 C2 105.13(14) . . ?
N1 C11 C12 116.52(17) . . ?
C2 C11 C12 113.25(19) . . ?
N1 C11 H11 100.8(13) . . ?
C2 C11 H11 106.2(13) . . ?
C12 C11 H11 113.7(13) . . ?
C11 C12 H12A 109(2) . . ?
C11 C12 H12B 111(2) . . ?
H12A C12 H12B 104(3) . . ?
C11 C12 H12C 109(2) . . ?
H12A C12 H12C 111(3) . . ?
H12B C12 H12C 112(3) . . ?
N1 C13 H13A 113.4(15) . . ?
N1 C13 H13B 113.0(18) . . ?
H13A C13 H13B 115(2) . . ?
N1 C13 H13C 111.4(18) . . ?
H13A C13 H13C 99(2) . . ?
H13B C13 H13C 104(3) . . ?
N1 C14 H14A 106.8(15) . . ?
N1 C14 H14B 109.5(13) . . ?
H14A C14 H14B 106(2) . . ?
N1 C14 H14C 109.2(17) . . ?
H14A C14 H14C 114(2) . . ?
H14B C14 H14C 112(2) . . ?

loop_
_geom_bond_atom_site_label_1
_geom_bond_atom_site_label_2
_geom_bond_distance
_geom_bond_site_symmetry_2
_geom_bond_publ_flag
Fe1 C2 2.0343(17) . ?
Fe1 C1 2.0354(17) . ?
Fe1 C8 2.0444(19) . ?
Fe1 C7 2.045(2) . ?
Fe1 C6 2.0475(19) . ?
Fe1 C5 2.0492(16) . ?
Fe1 C4 2.0524(18) . ?
Fe1 C9 2.0525(19) . ?
Fe1 C10 2.053(2) . ?
Fe1 C3 2.0528(19) . ?
Cl1 P1 2.1553(8) . ?
Cl2 P1 2.0841(7) . ?
P1 C1 1.7874(17) . ?
N1 C14 1.461(2) . ?
N1 C13 1.464(3) . ?
N1 C11 1.485(2) . ?
C1 C5 1.432(2) . ?
C1 C2 1.438(2) . ?
C2 C3 1.418(3) . ?
C2 C11 1.513(2) . ?
C3 C4 1.428(3) . ?
C3 H3 0.85(2) . ?
C4 C5 1.412(3) . ?
C4 H4 0.89(3) . ?
C5 H5 0.93(2) . ?
C6 C10 1.414(3) . ?
C6 C7 1.422(4) . ?
C6 H6 0.87(3) . ?
C7 C8 1.410(4) . ?
C7 H7 0.95(3) . ?
C8 C9 1.419(3) . ?
C8 H8 0.99(3) . ?
C9 C10 1.408(3) . ?
C9 H9 0.98(2) . ?
C10 H10 0.97(2) . ?
C11 C12 1.523(3) . ?
C11 H11 0.98(2) . ?
C12 H12A 0.94(4) . ?
C12 H12B 0.93(3) . ?
C12 H12C 0.91(4) . ?
C13 H13A 1.01(3) . ?
C13 H13B 0.97(3) . ?
C13 H13C 0.94(3) . ?
C14 H14A 0.99(3) . ?
C14 H14B 0.98(2) . ?
C14 H14C 0.95(3) . ?
